data_7010390
loop_
_publ_author_name
'Snaith, Tom J.'
'Low, Paul J.'
'Rousseau, Roger'
'Puschmann, Horst'
'Howard, Judith A. K.'

_publ_section_title
;
 Structural and electronic variations in cobalt--alkyne
 clusters&#x200A;&#x2020;
;
_journal_issue 3
_journal_name_full 'Journal of the Chemical Society, Dalton Transactions'
_journal_page_first 292
_journal_paper_doi 10.1039/b008445j
_journal_year 2001
_chemical_formula_sum 'C84 H72 Cl2 Co2 O4 P4 Ru Si'
_chemical_formula_weight 1587.22
_chemical_name_systematic
; 
 ? 
;
_space_group_IT_number 14
_symmetry_cell_setting monoclinic
_symmetry_space_group_name_Hall '-P 2yn'
_symmetry_space_group_name_H-M 'P 1 21/n 1'
_atom_sites_solution_hydrogens geom
_atom_sites_solution_primary direct
_atom_sites_solution_secondary difmap
_audit_creation_method SHELXL-97
_cell_angle_alpha 90
_cell_angle_beta 97.390(1)
_cell_angle_gamma 90
_cell_formula_units_Z 4
_cell_length_a 19.4088(9)
_cell_length_b 19.2738(9)
_cell_length_c 20.0688(10)
_cell_measurement_temperature 100(2)
_cell_volume 7445.0(6)
_computing_cell_refinement 'SMART-NT V5.0 (Bruker, 1998)'
_computing_data_collection 'SMART-NT V5.0 (Bruker, 1998)'
_computing_data_reduction 'SAINT-NT V5.0 (Bruker, 1998)'
_computing_molecular_graphics 'ORTEP (Ferrugia, 2000)'
_computing_structure_refinement 'SHELXL-97 (Sheldrick, 1997)'
_computing_structure_solution 'SHELXS-97 (Sheldrick, 1997)'
_diffrn_ambient_temperature 100(2)
_diffrn_detector_area_resol_mean 8
_diffrn_measured_fraction_theta_full 0.992
_diffrn_measured_fraction_theta_max 0.992
_diffrn_measurement_device_type 'Bruker SMART CCD 1K area detector'
_diffrn_measurement_method \w-scans
_diffrn_radiation_monochromator graphite
_diffrn_radiation_source 'fine-focus sealed tube'
_diffrn_radiation_type MoK\a
_diffrn_radiation_wavelength 0.71073
_diffrn_reflns_av_R_equivalents 0.0374
_diffrn_reflns_av_sigmaI/netI 0.0348
_diffrn_reflns_limit_h_max 22
_diffrn_reflns_limit_h_min -26
_diffrn_reflns_limit_k_max 26
_diffrn_reflns_limit_k_min -26
_diffrn_reflns_limit_l_max 27
_diffrn_reflns_limit_l_min -26
_diffrn_reflns_number 58747
_diffrn_reflns_theta_full 1.37
_diffrn_reflns_theta_max 29.05
_diffrn_reflns_theta_min 1.37
_exptl_absorpt_coefficient_mu 1.298
_exptl_absorpt_correction_type none
_exptl_crystal_colour clear_red
_exptl_crystal_density_diffrn 2.124
_exptl_crystal_density_meas ?
_exptl_crystal_density_method .
_exptl_crystal_description block
_exptl_crystal_F_000 4884
_exptl_crystal_size_max 0.80
_exptl_crystal_size_mid 0.43
_exptl_crystal_size_min 0.06
_refine_diff_density_max 1.049
_refine_diff_density_min -2.093
_refine_diff_density_rms 0.096
_refine_ls_extinction_method none
_refine_ls_goodness_of_fit_ref 1.04
_refine_ls_hydrogen_treatment mixed
_refine_ls_matrix_type full
_refine_ls_number_parameters 886
_refine_ls_number_reflns 19733
_refine_ls_number_restraints 0
_refine_ls_restrained_S_all 1.040
_refine_ls_R_factor_all 0.0581
_refine_ls_R_factor_gt 0.041
_refine_ls_shift/su_max 0.002
_refine_ls_shift/su_mean 0.000
_refine_ls_structure_factor_coef Fsqd
_refine_ls_weighting_details 'calc w=1/[\s^2^(Fo^2^)+(0.0487P)^2^+12.7466P] where P=(Fo^2^+2Fc^2^)/3'
_refine_ls_weighting_scheme calc
_refine_ls_wR_factor_gt 0.1008
_refine_ls_wR_factor_ref 0.1133
_reflns_number_gt 15810
_reflns_number_total 19733
_reflns_threshold_expression >2sigma(I)
_cod_data_source_file b008445j.txt
_cod_data_source_block 00srv184
_cod_depositor_comments
;
The following automatic conversions were performed:
'_symmetry_cell_setting' value 'Monoclinic' changed to 'monoclinic'
according to '/home/saulius/struct/CIF-dictionaries/cif_core.dic'
dictionary named 'cif_core.dic' version 2.4.1 from 2010-06-29.

Automatic conversion script
Id: cif_fix_enum 1527 2010-12-29 10:47:43Z saulius 
;
_cod_original_sg_symbol_H-M P2(1)/n
_cod_database_code 7010390

loop_
_symmetry_equiv_pos_as_xyz
'x, y, z'
'-x+1/2, y+1/2, -z+1/2'
'-x, -y, -z'
'x-1/2, -y-1/2, z-1/2'

loop_
_atom_site_label
_atom_site_type_symbol
_atom_site_fract_x
_atom_site_fract_y
_atom_site_fract_z
_atom_site_U_iso_or_equiv
_atom_site_adp_type
_atom_site_occupancy
_atom_site_symmetry_multiplicity
_atom_site_calc_flag
_atom_site_refinement_flags
_atom_site_disorder_assembly
_atom_site_disorder_group
Ru Ru 0.052363(10) 0.113510(10) 1.138246(9) 0.01534(5) Uani 1 1 d . . .
Co1 Co 0.046307(17) 0.286996(17) 0.650963(16) 0.01624(7) Uani 1 1 d . . .
Co2 Co 0.165751(17) 0.235422(17) 0.656558(16) 0.01575(7) Uani 1 1 d . . .
P1 P 0.21787(3) 0.32546(3) 0.71253(3) 0.01616(12) Uani 1 1 d . . .
P2 P 0.07397(3) 0.38149(3) 0.71296(3) 0.01657(12) Uani 1 1 d . . .
P3 P 0.16207(3) 0.07225(3) 1.16985(3) 0.01783(12) Uani 1 1 d . . .
P4 P 0.07299(3) 0.23051(3) 1.15272(3) 0.01703(12) Uani 1 1 d . . .
Si Si 0.03810(4) 0.11098(4) 0.60167(4) 0.02071(14) Uani 1 1 d . . .
O1 O 0.19872(12) 0.24075(12) 0.51739(10) 0.0331(5) Uani 1 1 d . . .
O2 O 0.25295(11) 0.11784(11) 0.70496(11) 0.0295(4) Uani 1 1 d . . .
C1W C 0.1890(3) 0.4906(3) 0.9959(3) 0.0680(13) Uani 1 1 d . . .
H1W1 H 0.1986 0.4544 1.0308 0.082 Uiso 1 1 calc R . .
H1W2 H 0.1829 0.5352 1.0188 0.082 Uiso 1 1 calc R . .
Cl1W Cl 0.11220(10) 0.47010(8) 0.94458(12) 0.1251(8) Uani 1 1 d . . .
Cl2W Cl 0.26133(9) 0.49732(7) 0.95043(7) 0.0854(4) Uani 1 1 d . . .
O11 O 0.03115(12) 0.31787(12) 0.50663(10) 0.0349(5) Uani 1 1 d . . .
O12 O -0.09531(11) 0.27588(12) 0.68568(11) 0.0339(5) Uani 1 1 d . . .
C1 C 0.06954(13) 0.12735(13) 1.04287(12) 0.0188(5) Uani 1 1 d . . .
C2 C 0.07108(13) 0.13771(14) 0.98322(13) 0.0208(5) Uani 1 1 d . . .
C3 C 0.09191(12) 0.21384(13) 0.71045(12) 0.0169(4) Uani 1 1 d . . .
C4 C 0.07326(13) 0.18859(13) 0.64749(12) 0.0174(4) Uani 1 1 d . . .
C5 C 0.15857(13) 0.36849(13) 0.76373(12) 0.0178(5) Uani 1 1 d . . .
H5A H 0.1529 0.3396 0.8034 0.021 Uiso 1 1 calc R . .
H5B H 0.1781 0.4138 0.7798 0.021 Uiso 1 1 calc R . .
C11 C 0.03666(14) 0.30889(14) 0.56349(13) 0.0230(5) Uani 1 1 d . . .
C12 C -0.04086(14) 0.28104(14) 0.67010(13) 0.0225(5) Uani 1 1 d . . .
C21 C 0.18590(14) 0.24114(14) 0.57165(13) 0.0211(5) Uani 1 1 d . . .
C22 C 0.22123(13) 0.16537(14) 0.68608(12) 0.0200(5) Uani 1 1 d . . .
C31 C 0.07634(13) 0.15587(13) 0.91489(12) 0.0188(5) Uani 1 1 d . . .
C32 C 0.01889(13) 0.15073(13) 0.86436(12) 0.0199(5) Uani 1 1 d . . .
H32 H -0.0245 0.1349 0.8758 0.024 Uiso 1 1 calc R . .
C33 C 0.02462(13) 0.16829(13) 0.79847(12) 0.0197(5) Uani 1 1 d . . .
H33 H -0.0147 0.1638 0.7652 0.024 Uiso 1 1 calc R . .
C34 C 0.08785(13) 0.19269(12) 0.77996(12) 0.0173(4) Uani 1 1 d . . .
C35 C 0.14500(13) 0.19806(13) 0.82991(12) 0.0174(4) Uani 1 1 d . . .
H35 H 0.1882 0.2143 0.8184 0.021 Uiso 1 1 calc R . .
C36 C 0.13954(13) 0.18005(13) 0.89594(12) 0.0199(5) Uani 1 1 d . . .
H36 H 0.1791 0.1841 0.9289 0.024 Uiso 1 1 calc R . .
C41 C -0.05804(17) 0.1063(2) 0.6042(2) 0.0429(8) Uani 1 1 d . . .
H41A H -0.0672 0.1038 0.6511 0.064 Uiso 1 1 calc R . .
H41B H -0.0768 0.0649 0.5800 0.064 Uiso 1 1 calc R . .
H41C H -0.0803 0.1478 0.5830 0.064 Uiso 1 1 calc R . .
C42 C 0.05377(19) 0.11557(18) 0.51179(15) 0.0366(7) Uani 1 1 d . . .
H42A H 0.0336 0.1585 0.4916 0.055 Uiso 1 1 calc R . .
H42B H 0.0320 0.0756 0.4873 0.055 Uiso 1 1 calc R . .
H42C H 0.1039 0.1151 0.5093 0.055 Uiso 1 1 calc R . .
C43 C 0.08107(19) 0.03267(16) 0.64313(17) 0.0383(7) Uani 1 1 d . . .
H43A H 0.1312 0.0349 0.6409 0.057 Uiso 1 1 calc R . .
H43B H 0.0619 -0.0092 0.6200 0.057 Uiso 1 1 calc R . .
H43C H 0.0727 0.0312 0.6902 0.057 Uiso 1 1 calc R . .
C51 C -0.05731(14) 0.12144(15) 1.16161(16) 0.0283(6) Uani 1 1 d . . .
H51 H -0.0793 0.1648 1.1666 0.034 Uiso 1 1 calc R . .
C52 C -0.01920(15) 0.08223(15) 1.21445(14) 0.0262(6) Uani 1 1 d . . .
H52 H -0.0114 0.0945 1.2607 0.031 Uiso 1 1 calc R . .
C53 C 0.00484(14) 0.02161(14) 1.18482(13) 0.0235(5) Uani 1 1 d . . .
H53 H 0.0318 -0.0141 1.2081 0.028 Uiso 1 1 calc R . .
C54 C -0.01802(14) 0.02295(14) 1.11459(14) 0.0239(5) Uani 1 1 d . . .
H54 H -0.0091 -0.0112 1.0827 0.029 Uiso 1 1 calc R . .
C55 C -0.05672(14) 0.08517(15) 1.10114(15) 0.0266(6) Uani 1 1 d . . .
H55 H -0.0785 0.0997 1.0583 0.032 Uiso 1 1 calc R . .
C111 C 0.24733(13) 0.39861(13) 0.66469(12) 0.0181(5) Uani 1 1 d . . .
C112 C 0.29342(13) 0.44812(14) 0.69523(13) 0.0219(5) Uani 1 1 d . . .
H112 H 0.3120 0.4430 0.7411 0.026 Uiso 1 1 calc R . .
C113 C 0.31243(14) 0.50516(14) 0.65886(15) 0.0248(5) Uani 1 1 d . . .
H113 H 0.3438 0.5387 0.6800 0.030 Uiso 1 1 calc R . .
C114 C 0.28538(15) 0.51290(15) 0.59173(15) 0.0279(6) Uani 1 1 d . . .
H114 H 0.2986 0.5516 0.5669 0.033 Uiso 1 1 calc R . .
C115 C 0.23926(16) 0.46432(15) 0.56097(14) 0.0288(6) Uani 1 1 d . . .
H115 H 0.2207 0.4698 0.5151 0.035 Uiso 1 1 calc R . .
C116 C 0.21997(15) 0.40725(14) 0.59732(13) 0.0236(5) Uani 1 1 d . . .
H116 H 0.1881 0.3742 0.5761 0.028 Uiso 1 1 calc R . .
C121 C 0.29408(13) 0.30928(13) 0.77476(12) 0.0187(5) Uani 1 1 d . . .
C122 C 0.34753(13) 0.26812(13) 0.75530(13) 0.0205(5) Uani 1 1 d . . .
H122 H 0.3425 0.2481 0.7117 0.025 Uiso 1 1 calc R . .
C123 C 0.40801(14) 0.25625(15) 0.79917(14) 0.0253(5) Uani 1 1 d . . .
H123 H 0.4441 0.2286 0.7852 0.030 Uiso 1 1 calc R . .
C124 C 0.41581(15) 0.28468(16) 0.86325(14) 0.0274(6) Uani 1 1 d . . .
H124 H 0.4571 0.2766 0.8931 0.033 Uiso 1 1 calc R . .
C125 C 0.36275(15) 0.32519(17) 0.88361(14) 0.0310(6) Uani 1 1 d . . .
H125 H 0.3678 0.3446 0.9275 0.037 Uiso 1 1 calc R . .
C126 C 0.30229(15) 0.33724(16) 0.83965(13) 0.0268(6) Uani 1 1 d . . .
H126 H 0.2663 0.3647 0.8539 0.032 Uiso 1 1 calc R . .
C211 C 0.08071(13) 0.46524(13) 0.67167(12) 0.0182(5) Uani 1 1 d . . .
C212 C 0.12451(14) 0.51877(14) 0.69834(14) 0.0244(5) Uani 1 1 d . . .
H212 H 0.1549 0.5113 0.7387 0.029 Uiso 1 1 calc R . .
C213 C 0.12392(16) 0.58260(14) 0.66641(15) 0.0279(6) Uani 1 1 d . . .
H213 H 0.1548 0.6181 0.6843 0.033 Uiso 1 1 calc R . .
C214 C 0.07830(16) 0.59484(15) 0.60828(15) 0.0285(6) Uani 1 1 d . . .
H214 H 0.0774 0.6390 0.5871 0.034 Uiso 1 1 calc R . .
C215 C 0.03429(15) 0.54298(14) 0.58129(14) 0.0258(5) Uani 1 1 d . . .
H215 H 0.0026 0.5515 0.5420 0.031 Uiso 1 1 calc R . .
C216 C 0.03650(13) 0.47765(14) 0.61217(13) 0.0210(5) Uani 1 1 d . . .
H216 H 0.0076 0.4414 0.5924 0.025 Uiso 1 1 calc R . .
C221 C 0.02017(13) 0.40270(14) 0.77939(13) 0.0218(5) Uani 1 1 d . . .
C222 C -0.01012(16) 0.46741(17) 0.78600(16) 0.0324(6) Uani 1 1 d . . .
H222 H -0.0046 0.5030 0.7544 0.039 Uiso 1 1 calc R . .
C223 C -0.0487(2) 0.48026(19) 0.8389(2) 0.0460(9) Uani 1 1 d . . .
H223 H -0.0694 0.5245 0.8430 0.055 Uiso 1 1 calc R . .
C224 C -0.05674(19) 0.4289(2) 0.88529(19) 0.0438(8) Uani 1 1 d . . .
H224 H -0.0825 0.4381 0.9215 0.053 Uiso 1 1 calc R . .
C225 C -0.02728(18) 0.36376(19) 0.87908(17) 0.0372(7) Uani 1 1 d . . .
H225 H -0.0330 0.3284 0.9109 0.045 Uiso 1 1 calc R . .
C226 C 0.01051(15) 0.35073(16) 0.82623(14) 0.0281(6) Uani 1 1 d . . .
H226 H 0.0301 0.3061 0.8217 0.034 Uiso 1 1 calc R . .
C311 C 0.23985(13) 0.08953(14) 1.12872(13) 0.0216(5) Uani 1 1 d . . .
C312 C 0.30118(15) 0.05374(16) 1.15177(16) 0.0314(6) Uani 1 1 d . . .
H312 H 0.3028 0.0253 1.1906 0.038 Uiso 1 1 calc R . .
C313 C 0.35919(16) 0.05922(17) 1.11899(18) 0.0347(7) Uani 1 1 d . . .
H313 H 0.4003 0.0346 1.1353 0.042 Uiso 1 1 calc R . .
C314 C 0.35751(15) 0.10093(17) 1.06191(16) 0.0310(6) Uani 1 1 d . . .
H314 H 0.3972 0.1045 1.0390 0.037 Uiso 1 1 calc R . .
C315 C 0.29761(15) 0.13699(16) 1.03912(14) 0.0275(6) Uani 1 1 d . . .
H315 H 0.2964 0.1658 1.0005 0.033 Uiso 1 1 calc R . .
C316 C 0.23880(14) 0.13153(15) 1.07233(13) 0.0237(5) Uani 1 1 d . . .
H316 H 0.1979 0.1567 1.0563 0.028 Uiso 1 1 calc R . .
C321 C 0.16488(13) -0.02317(14) 1.15927(13) 0.0215(5) Uani 1 1 d . . .
C322 C 0.17891(16) -0.07159(16) 1.21089(16) 0.0307(6) Uani 1 1 d . . .
H322 H 0.1853 -0.0566 1.2563 0.037 Uiso 1 1 calc R . .
C323 C 0.18365(19) -0.14217(18) 1.19598(19) 0.0425(8) Uani 1 1 d . . .
H323 H 0.1914 -0.1751 1.2313 0.051 Uiso 1 1 calc R . .
C324 C 0.17704(19) -0.16406(17) 1.1298(2) 0.0439(9) Uani 1 1 d . . .
H324 H 0.1821 -0.2118 1.1198 0.053 Uiso 1 1 calc R . .
C325 C 0.16296(17) -0.11637(16) 1.07804(17) 0.0351(7) Uani 1 1 d . . .
H325 H 0.1586 -0.1315 1.0326 0.042 Uiso 1 1 calc R . .
C326 C 0.15520(15) -0.04657(15) 1.09258(14) 0.0256(5) Uani 1 1 d . . .
H326 H 0.1433 -0.0144 1.0571 0.031 Uiso 1 1 calc R . .
C331 C 0.19452(15) 0.08656(15) 1.25889(13) 0.0259(6) Uani 1 1 d . . .
C332 C 0.25240(18) 0.12791(16) 1.27948(17) 0.0363(7) Uani 1 1 d . . .
H332 H 0.2793 0.1460 1.2471 0.044 Uiso 1 1 calc R . .
C333 C 0.2709(2) 0.1428(2) 1.3478(2) 0.0530(11) Uani 1 1 d . . .
H333 H 0.3104 0.1709 1.3614 0.064 Uiso 1 1 calc R . .
C334 C 0.2322(2) 0.1170(2) 1.39562(18) 0.0556(12) Uani 1 1 d . . .
H334 H 0.2445 0.1281 1.4417 0.067 Uiso 1 1 calc R . .
C335 C 0.1761(2) 0.0756(2) 1.37612(16) 0.0508(10) Uani 1 1 d . . .
H335 H 0.1503 0.0567 1.4090 0.061 Uiso 1 1 calc R . .
C336 C 0.15633(17) 0.06070(19) 1.30858(14) 0.0348(7) Uani 1 1 d . . .
H336 H 0.1165 0.0327 1.2958 0.042 Uiso 1 1 calc R . .
C411 C 0.13982(14) 0.27188(14) 1.10888(13) 0.0222(5) Uani 1 1 d . . .
C412 C 0.20760(15) 0.27815(15) 1.14184(14) 0.0257(5) Uani 1 1 d . . .
H412 H 0.2177 0.2639 1.1874 0.031 Uiso 1 1 calc R . .
C413 C 0.26036(16) 0.30504(18) 1.10873(17) 0.0355(7) Uani 1 1 d . . .
H413 H 0.3057 0.3107 1.1322 0.043 Uiso 1 1 calc R . .
C414 C 0.24693(18) 0.32356(19) 1.04178(18) 0.0421(8) Uani 1 1 d . . .
H414 H 0.2832 0.3411 1.0189 0.051 Uiso 1 1 calc R . .
C415 C 0.18051(19) 0.31654(19) 1.00816(17) 0.0392(8) Uani 1 1 d . . .
H415 H 0.1714 0.3286 0.9620 0.047 Uiso 1 1 calc R . .
C416 C 0.12637(16) 0.29175(16) 1.04182(14) 0.0291(6) Uani 1 1 d . . .
H416 H 0.0806 0.2886 1.0188 0.035 Uiso 1 1 calc R . .
C421 C -0.00676(13) 0.27927(13) 1.12039(13) 0.0197(5) Uani 1 1 d . . .
C422 C -0.04488(14) 0.25819(14) 1.05957(14) 0.0246(5) Uani 1 1 d . . .
H422 H -0.0271 0.2227 1.0337 0.030 Uiso 1 1 calc R . .
C423 C -0.10860(16) 0.28892(16) 1.03692(15) 0.0299(6) Uani 1 1 d . . .
H423 H -0.1341 0.2741 0.9958 0.036 Uiso 1 1 calc R . .
C424 C -0.13497(16) 0.34085(17) 1.07399(17) 0.0337(7) Uani 1 1 d . . .
H424 H -0.1788 0.3610 1.0587 0.040 Uiso 1 1 calc R . .
C425 C -0.09765(16) 0.36332(16) 1.13316(16) 0.0319(6) Uani 1 1 d . . .
H425 H -0.1155 0.3994 1.1582 0.038 Uiso 1 1 calc R . .
C426 C -0.03355(14) 0.33313(14) 1.15639(14) 0.0245(5) Uani 1 1 d . . .
H426 H -0.0079 0.3492 1.1970 0.029 Uiso 1 1 calc R . .
C431 C 0.09488(13) 0.26715(14) 1.23760(13) 0.0198(5) Uani 1 1 d . . .
C432 C 0.11679(16) 0.33594(15) 1.24815(14) 0.0282(6) Uani 1 1 d . . .
H432 H 0.1222 0.3647 1.2107 0.034 Uiso 1 1 calc R . .
C433 C 0.13071(18) 0.36258(17) 1.31300(16) 0.0358(7) Uani 1 1 d . . .
H433 H 0.1450 0.4095 1.3195 0.043 Uiso 1 1 calc R . .
C434 C 0.12376(16) 0.32094(17) 1.36805(14) 0.0316(6) Uani 1 1 d . . .
H434 H 0.1329 0.3394 1.4122 0.038 Uiso 1 1 calc R . .
C435 C 0.10347(15) 0.25262(16) 1.35860(13) 0.0262(6) Uani 1 1 d . . .
H435 H 0.0996 0.2238 1.3963 0.031 Uiso 1 1 calc R . .
C436 C 0.08861(13) 0.22575(14) 1.29364(13) 0.0219(5) Uani 1 1 d . . .
H436 H 0.0741 0.1788 1.2875 0.026 Uiso 1 1 calc R . .

loop_
_atom_site_aniso_label
_atom_site_aniso_U_11
_atom_site_aniso_U_22
_atom_site_aniso_U_33
_atom_site_aniso_U_23
_atom_site_aniso_U_13
_atom_site_aniso_U_12
Ru 0.01523(9) 0.01912(10) 0.01185(9) 0.00101(7) 0.00240(6) -0.00046(7)
Co1 0.01628(16) 0.01881(16) 0.01304(15) 0.00149(12) -0.00042(12) -0.00092(12)
Co2 0.01661(16) 0.01859(16) 0.01180(14) 0.00093(12) 0.00090(11) -0.00057(12)
P1 0.0158(3) 0.0194(3) 0.0129(3) 0.0008(2) 0.0007(2) -0.0005(2)
P2 0.0164(3) 0.0189(3) 0.0141(3) 0.0004(2) 0.0009(2) -0.0002(2)
P3 0.0170(3) 0.0214(3) 0.0149(3) 0.0006(2) 0.0016(2) 0.0008(2)
P4 0.0171(3) 0.0202(3) 0.0137(3) 0.0016(2) 0.0017(2) -0.0010(2)
Si 0.0219(3) 0.0216(3) 0.0182(3) -0.0025(3) 0.0008(3) -0.0034(3)
O1 0.0402(12) 0.0420(12) 0.0183(9) 0.0008(9) 0.0081(8) 0.0027(10)
O2 0.0252(10) 0.0271(10) 0.0349(11) 0.0045(8) -0.0007(8) 0.0041(8)
C1W 0.068(3) 0.052(3) 0.082(3) -0.014(2) 0.004(3) -0.005(2)
Cl1W 0.1158(14) 0.0513(7) 0.184(2) 0.0095(10) -0.0735(14) -0.0044(8)
Cl2W 0.1196(12) 0.0651(8) 0.0802(9) -0.0071(7) 0.0464(9) 0.0096(8)
O11 0.0452(13) 0.0411(12) 0.0177(9) 0.0054(9) 0.0014(9) 0.0128(10)
O12 0.0218(10) 0.0425(12) 0.0378(12) 0.0042(10) 0.0059(9) -0.0031(9)
C1 0.0167(11) 0.0217(12) 0.0179(11) -0.0004(9) 0.0018(9) -0.0002(9)
C2 0.0213(12) 0.0243(12) 0.0168(11) 0.0010(9) 0.0028(9) 0.0003(10)
C3 0.0154(11) 0.0193(11) 0.0158(11) 0.0017(9) 0.0018(8) -0.0017(9)
C4 0.0166(11) 0.0193(11) 0.0161(11) 0.0014(9) 0.0016(8) -0.0014(9)
C5 0.0183(11) 0.0210(11) 0.0136(10) -0.0013(9) 0.0002(9) -0.0002(9)
C11 0.0240(13) 0.0234(12) 0.0208(12) 0.0024(10) -0.0006(10) 0.0044(10)
C12 0.0250(13) 0.0218(12) 0.0193(12) 0.0020(10) -0.0022(10) -0.0006(10)
C21 0.0217(12) 0.0228(12) 0.0182(11) 0.0008(9) 0.0004(9) 0.0002(10)
C22 0.0199(12) 0.0231(12) 0.0169(11) -0.0009(9) 0.0016(9) -0.0030(10)
C31 0.0216(12) 0.0196(11) 0.0153(11) 0.0008(9) 0.0026(9) 0.0022(9)
C32 0.0201(12) 0.0227(12) 0.0169(11) 0.0019(9) 0.0024(9) -0.0018(9)
C33 0.0199(12) 0.0229(12) 0.0157(11) 0.0016(9) -0.0001(9) -0.0021(9)
C34 0.0208(12) 0.0169(11) 0.0141(10) 0.0020(8) 0.0017(9) 0.0011(9)
C35 0.0165(11) 0.0201(11) 0.0155(11) 0.0012(9) 0.0020(8) 0.0009(9)
C36 0.0196(12) 0.0239(12) 0.0153(11) 0.0009(9) -0.0010(9) 0.0009(9)
C41 0.0276(16) 0.048(2) 0.054(2) -0.0191(17) 0.0069(15) -0.0115(14)
C42 0.050(2) 0.0384(17) 0.0212(14) -0.0072(12) 0.0033(13) -0.0081(15)
C43 0.050(2) 0.0221(14) 0.0407(18) 0.0024(13) -0.0015(15) -0.0003(13)
C51 0.0193(13) 0.0268(14) 0.0413(16) 0.0005(12) 0.0138(12) -0.0021(10)
C52 0.0266(14) 0.0340(15) 0.0204(12) -0.0029(11) 0.0117(10) -0.0110(11)
C53 0.0211(12) 0.0265(13) 0.0234(13) 0.0067(10) 0.0049(10) -0.0032(10)
C54 0.0251(13) 0.0252(13) 0.0220(12) -0.0013(10) 0.0049(10) -0.0058(10)
C55 0.0177(12) 0.0320(14) 0.0291(14) 0.0072(11) -0.0007(10) -0.0061(11)
C111 0.0173(11) 0.0198(11) 0.0175(11) 0.0018(9) 0.0036(9) 0.0000(9)
C112 0.0197(12) 0.0249(13) 0.0206(12) -0.0005(10) 0.0007(9) -0.0006(10)
C113 0.0196(12) 0.0221(13) 0.0321(14) 0.0007(11) 0.0013(10) -0.0024(10)
C114 0.0293(14) 0.0236(13) 0.0317(15) 0.0071(11) 0.0074(12) -0.0018(11)
C115 0.0378(16) 0.0273(14) 0.0211(13) 0.0059(11) 0.0031(11) -0.0015(12)
C116 0.0283(14) 0.0229(12) 0.0190(12) 0.0027(10) 0.0013(10) -0.0030(10)
C121 0.0174(11) 0.0207(11) 0.0170(11) 0.0025(9) -0.0016(9) -0.0008(9)
C122 0.0188(12) 0.0222(12) 0.0201(12) -0.0011(9) 0.0014(9) -0.0029(9)
C123 0.0181(12) 0.0288(14) 0.0284(14) 0.0017(11) 0.0005(10) -0.0003(10)
C124 0.0202(13) 0.0359(15) 0.0244(13) 0.0035(11) -0.0044(10) -0.0010(11)
C125 0.0274(14) 0.0454(18) 0.0184(12) -0.0027(12) -0.0044(11) 0.0029(13)
C126 0.0228(13) 0.0381(15) 0.0190(12) -0.0035(11) 0.0008(10) 0.0033(11)
C211 0.0179(11) 0.0183(11) 0.0183(11) 0.0005(9) 0.0018(9) 0.0001(9)
C212 0.0249(13) 0.0227(13) 0.0234(13) -0.0013(10) -0.0048(10) 0.0011(10)
C213 0.0313(15) 0.0208(13) 0.0296(14) -0.0022(11) -0.0036(11) -0.0035(11)
C214 0.0366(16) 0.0206(13) 0.0270(14) 0.0030(11) -0.0012(12) 0.0004(11)
C215 0.0294(14) 0.0259(13) 0.0204(12) 0.0040(10) -0.0037(10) 0.0012(11)
C216 0.0203(12) 0.0215(12) 0.0204(12) -0.0011(10) -0.0009(9) -0.0010(10)
C221 0.0187(12) 0.0277(13) 0.0188(12) -0.0021(10) 0.0021(9) -0.0010(10)
C222 0.0314(15) 0.0328(15) 0.0351(16) 0.0006(12) 0.0123(12) 0.0051(12)
C223 0.048(2) 0.0395(18) 0.056(2) -0.0040(16) 0.0274(18) 0.0141(16)
C224 0.045(2) 0.049(2) 0.0430(19) -0.0051(16) 0.0271(16) 0.0040(16)
C225 0.0370(17) 0.0446(18) 0.0336(16) 0.0042(14) 0.0182(14) 0.0011(14)
C226 0.0292(14) 0.0296(14) 0.0271(14) 0.0008(11) 0.0097(11) 0.0019(11)
C311 0.0170(12) 0.0235(12) 0.0249(12) -0.0037(10) 0.0048(9) -0.0014(9)
C312 0.0246(14) 0.0328(15) 0.0379(16) 0.0095(13) 0.0074(12) 0.0049(12)
C313 0.0201(13) 0.0375(17) 0.0475(18) 0.0058(14) 0.0079(12) 0.0061(12)
C314 0.0198(13) 0.0417(17) 0.0327(15) -0.0048(13) 0.0082(11) -0.0023(12)
C315 0.0231(13) 0.0391(16) 0.0203(12) -0.0003(11) 0.0031(10) -0.0043(12)
C316 0.0187(12) 0.0324(14) 0.0198(12) -0.0026(10) 0.0017(9) -0.0001(10)
C321 0.0166(11) 0.0237(12) 0.0239(12) 0.0005(10) 0.0013(9) 0.0008(9)
C322 0.0304(15) 0.0293(15) 0.0302(15) 0.0061(12) -0.0042(12) 0.0008(12)
C323 0.046(2) 0.0298(16) 0.0461(19) 0.0139(14) -0.0162(16) 0.0023(14)
C324 0.045(2) 0.0233(15) 0.057(2) -0.0049(14) -0.0181(17) 0.0061(14)
C325 0.0358(17) 0.0303(15) 0.0360(16) -0.0084(13) -0.0077(13) 0.0042(13)
C326 0.0261(13) 0.0279(14) 0.0226(13) -0.0023(10) 0.0021(10) 0.0007(11)
C331 0.0277(14) 0.0297(14) 0.0191(12) -0.0036(10) -0.0025(10) 0.0082(11)
C332 0.0398(18) 0.0296(15) 0.0348(16) -0.0071(12) -0.0136(13) 0.0078(13)
C333 0.064(3) 0.0369(19) 0.049(2) -0.0173(16) -0.0313(19) 0.0145(18)
C334 0.079(3) 0.059(2) 0.0227(16) -0.0165(16) -0.0193(18) 0.034(2)
C335 0.063(3) 0.069(3) 0.0181(14) 0.0000(15) -0.0002(15) 0.029(2)
C336 0.0358(16) 0.0497(19) 0.0178(13) 0.0016(12) -0.0004(11) 0.0122(14)
C411 0.0233(13) 0.0220(12) 0.0217(12) 0.0009(10) 0.0048(10) -0.0031(10)
C412 0.0239(13) 0.0298(14) 0.0232(13) 0.0034(11) 0.0023(10) -0.0023(11)
C413 0.0234(14) 0.0412(17) 0.0421(18) 0.0035(14) 0.0051(13) -0.0075(13)
C414 0.0374(18) 0.049(2) 0.0428(19) 0.0095(16) 0.0158(15) -0.0140(15)
C415 0.0462(19) 0.0461(19) 0.0271(15) 0.0072(14) 0.0109(13) -0.0086(15)
C416 0.0313(15) 0.0341(15) 0.0216(13) 0.0046(11) 0.0019(11) -0.0051(12)
C421 0.0182(12) 0.0216(12) 0.0192(11) 0.0039(9) 0.0024(9) 0.0006(9)
C422 0.0245(13) 0.0244(13) 0.0241(13) 0.0000(10) -0.0001(10) 0.0016(10)
C423 0.0273(14) 0.0325(15) 0.0271(14) 0.0029(12) -0.0071(11) 0.0033(12)
C424 0.0245(14) 0.0368(16) 0.0386(17) 0.0051(13) -0.0006(12) 0.0116(12)
C425 0.0312(15) 0.0298(15) 0.0354(16) 0.0011(12) 0.0073(12) 0.0080(12)
C426 0.0248(13) 0.0256(13) 0.0231(12) 0.0013(10) 0.0031(10) -0.0007(10)
C431 0.0180(11) 0.0234(12) 0.0179(11) -0.0010(9) 0.0019(9) -0.0005(9)
C432 0.0356(15) 0.0252(13) 0.0241(13) -0.0002(11) 0.0052(11) -0.0054(12)
C433 0.0443(18) 0.0311(15) 0.0324(16) -0.0098(13) 0.0064(13) -0.0118(14)
C434 0.0330(15) 0.0418(17) 0.0195(13) -0.0093(12) 0.0017(11) -0.0068(13)
C435 0.0256(13) 0.0367(15) 0.0163(12) -0.0002(11) 0.0023(10) -0.0030(11)
C436 0.0187(12) 0.0279(13) 0.0192(12) 0.0001(10) 0.0023(9) -0.0005(10)

loop_
_atom_type_symbol
_atom_type_description
_atom_type_scat_dispersion_real
_atom_type_scat_dispersion_imag
_atom_type_scat_source
C C 0.0033 0.0016 'International Tables Vol C Tables 4.2.6.8 and 6.1.1.4'
H H 0.0000 0.0000 'International Tables Vol C Tables 4.2.6.8 and 6.1.1.4'
O O 0.0106 0.0060 'International Tables Vol C Tables 4.2.6.8 and 6.1.1.4'
Co Co 0.3494 0.9721 'International Tables Vol C Tables 4.2.6.8 and 6.1.1.4'
Ru Ru -1.2594 0.8363 'International Tables Vol C Tables 4.2.6.8 and 6.1.1.4'
P P 0.1023 0.0942 'International Tables Vol C Tables 4.2.6.8 and 6.1.1.4'
Si Si 0.0817 0.0704 'International Tables Vol C Tables 4.2.6.8 and 6.1.1.4'
Cl Cl 0.1484 0.1585 'International Tables Vol C Tables 4.2.6.8 and 6.1.1.4'

loop_
_geom_angle_atom_site_label_1
_geom_angle_atom_site_label_2
_geom_angle_atom_site_label_3
_geom_angle
_geom_angle_site_symmetry_1
_geom_angle_site_symmetry_3
_geom_angle_publ_flag
C1 Ru C55 88.91(10) . . ?
C1 Ru C54 94.22(10) . . ?
C55 Ru C54 37.28(11) . . ?
C1 Ru C51 118.02(11) . . ?
C55 Ru C51 36.60(11) . . ?
C54 Ru C51 61.70(10) . . ?
C1 Ru C53 128.92(10) . . ?
C55 Ru C53 61.48(10) . . ?
C54 Ru C53 36.98(10) . . ?
C51 Ru C53 61.13(10) . . ?
C1 Ru C52 150.31(10) . . ?
C55 Ru C52 61.45(10) . . ?
C54 Ru C52 61.67(10) . . ?
C51 Ru C52 36.86(11) . . ?
C53 Ru C52 36.45(10) . . ?
C1 Ru P3 92.75(7) . . ?
C55 Ru P3 145.27(8) . . ?
C54 Ru P3 108.07(8) . . ?
C51 Ru P3 147.27(8) . . ?
C53 Ru P3 91.59(7) . . ?
C52 Ru P3 110.41(8) . . ?
C1 Ru P4 86.70(7) . . ?
C55 Ru P4 115.22(8) . . ?
C54 Ru P4 152.32(8) . . ?
C51 Ru P4 93.51(8) . . ?
C53 Ru P4 142.28(7) . . ?
C52 Ru P4 106.62(8) . . ?
P3 Ru P4 99.50(2) . . ?
C12 Co1 C11 104.08(12) . . ?
C12 Co1 C4 102.05(11) . . ?
C11 Co1 C4 100.76(11) . . ?
C12 Co1 C3 100.77(11) . . ?
C11 Co1 C3 137.76(11) . . ?
C4 Co1 C3 40.22(10) . . ?
C12 Co1 P2 95.69(9) . . ?
C11 Co1 P2 109.96(9) . . ?
C4 Co1 P2 139.38(7) . . ?
C3 Co1 P2 100.83(7) . . ?
C12 Co1 Co2 149.24(9) . . ?
C11 Co1 Co2 96.69(9) . . ?
C4 Co1 Co2 51.18(7) . . ?
C3 Co1 Co2 49.69(7) . . ?
P2 Co1 Co2 98.25(2) . . ?
C22 Co2 C21 99.53(12) . . ?
C22 Co2 C3 96.31(11) . . ?
C21 Co2 C3 143.47(11) . . ?
C22 Co2 C4 100.71(11) . . ?
C21 Co2 C4 104.10(11) . . ?
C3 Co2 C4 40.28(10) . . ?
C22 Co2 P1 101.90(8) . . ?
C21 Co2 P1 106.77(9) . . ?
C3 Co2 P1 101.79(7) . . ?
C4 Co2 P1 137.70(7) . . ?
C22 Co2 Co1 146.14(8) . . ?
C21 Co2 Co1 104.19(8) . . ?
C3 Co2 Co1 50.85(7) . . ?
C4 Co2 Co1 50.28(7) . . ?
P1 Co2 Co1 94.05(2) . . ?
C121 P1 C5 101.79(11) . . ?
C121 P1 C111 102.01(11) . . ?
C5 P1 C111 101.85(11) . . ?
C121 P1 Co2 118.85(9) . . ?
C5 P1 Co2 110.84(8) . . ?
C111 P1 Co2 118.93(8) . . ?
C211 P2 C5 105.15(12) . . ?
C211 P2 C221 102.26(12) . . ?
C5 P2 C221 100.28(11) . . ?
C211 P2 Co1 119.62(8) . . ?
C5 P2 Co1 109.40(8) . . ?
C221 P2 Co1 117.81(9) . . ?
C331 P3 C311 102.15(13) . . ?
C331 P3 C321 104.41(13) . . ?
C311 P3 C321 95.17(12) . . ?
C331 P3 Ru 114.10(9) . . ?
C311 P3 Ru 126.94(9) . . ?
C321 P3 Ru 110.71(8) . . ?
C411 P4 C431 100.55(12) . . ?
C411 P4 C421 102.76(12) . . ?
C431 P4 C421 102.23(12) . . ?
C411 P4 Ru 119.08(9) . . ?
C431 P4 Ru 120.52(9) . . ?
C421 P4 Ru 109.17(9) . . ?
C4 Si C43 108.58(13) . . ?
C4 Si C42 110.34(13) . . ?
C43 Si C42 110.46(16) . . ?
C4 Si C41 109.35(14) . . ?
C43 Si C41 109.76(18) . . ?
C42 Si C41 108.34(17) . . ?
Cl1W C1W Cl2W 112.7(3) . . ?
C2 C1 Ru 171.7(2) . . ?
C1 C2 C31 174.6(3) . . ?
C4 C3 C34 138.2(2) . . ?
C4 C3 Co2 71.78(14) . . ?
C34 C3 Co2 136.19(18) . . ?
C4 C3 Co1 69.48(15) . . ?
C34 C3 Co1 134.20(18) . . ?
Co2 C3 Co1 79.46(9) . . ?
C3 C4 Si 142.5(2) . . ?
C3 C4 Co1 70.29(15) . . ?
Si C4 Co1 135.79(14) . . ?
C3 C4 Co2 67.94(14) . . ?
Si C4 Co2 133.17(14) . . ?
Co1 C4 Co2 78.54(9) . . ?
P2 C5 P1 109.36(12) . . ?
O11 C11 Co1 175.0(3) . . ?
O12 C12 Co1 176.3(2) . . ?
O1 C21 Co2 176.1(2) . . ?
O2 C22 Co2 175.5(2) . . ?
C36 C31 C32 117.6(2) . . ?
C36 C31 C2 120.7(2) . . ?
C32 C31 C2 121.6(2) . . ?
C33 C32 C31 121.1(2) . . ?
C32 C33 C34 120.9(2) . . ?
C35 C34 C33 118.2(2) . . ?
C35 C34 C3 121.8(2) . . ?
C33 C34 C3 120.0(2) . . ?
C36 C35 C34 121.0(2) . . ?
C35 C36 C31 121.1(2) . . ?
C55 C51 C52 108.5(3) . . ?
C55 C51 Ru 70.82(15) . . ?
C52 C51 Ru 72.80(15) . . ?
C53 C52 C51 107.0(2) . . ?
C53 C52 Ru 70.98(14) . . ?
C51 C52 Ru 70.34(15) . . ?
C52 C53 C54 108.9(2) . . ?
C52 C53 Ru 72.57(15) . . ?
C54 C53 Ru 70.55(15) . . ?
C55 C54 C53 107.1(2) . . ?
C55 C54 Ru 71.01(15) . . ?
C53 C54 Ru 72.47(15) . . ?
C51 C55 C54 108.6(3) . . ?
C51 C55 Ru 72.58(16) . . ?
C54 C55 Ru 71.71(15) . . ?
C112 C111 C116 119.1(2) . . ?
C112 C111 P1 121.36(19) . . ?
C116 C111 P1 119.45(19) . . ?
C111 C112 C113 120.5(2) . . ?
C114 C113 C112 120.0(3) . . ?
C115 C114 C113 120.1(3) . . ?
C114 C115 C116 120.1(3) . . ?
C115 C116 C111 120.3(3) . . ?
C126 C121 C122 118.5(2) . . ?
C126 C121 P1 123.6(2) . . ?
C122 C121 P1 117.86(19) . . ?
C123 C122 C121 120.7(2) . . ?
C124 C123 C122 120.2(3) . . ?
C123 C124 C125 119.7(3) . . ?
C126 C125 C124 120.1(3) . . ?
C125 C126 C121 120.7(3) . . ?
C216 C211 C212 118.5(2) . . ?
C216 C211 P2 117.81(19) . . ?
C212 C211 P2 123.6(2) . . ?
C213 C212 C211 120.6(2) . . ?
C212 C213 C214 120.3(3) . . ?
C215 C214 C213 120.1(3) . . ?
C214 C215 C216 119.7(2) . . ?
C211 C216 C215 120.8(2) . . ?
C222 C221 C226 118.8(3) . . ?
C222 C221 P2 123.6(2) . . ?
C226 C221 P2 117.6(2) . . ?
C221 C222 C223 120.3(3) . . ?
C224 C223 C222 120.2(3) . . ?
C223 C224 C225 120.2(3) . . ?
C226 C225 C224 119.7(3) . . ?
C225 C226 C221 120.8(3) . . ?
C316 C311 C312 118.6(2) . . ?
C316 C311 P3 122.9(2) . . ?
C312 C311 P3 118.3(2) . . ?
C313 C312 C311 121.0(3) . . ?
C312 C313 C314 120.1(3) . . ?
C315 C314 C313 119.4(3) . . ?
C314 C315 C316 120.6(3) . . ?
C311 C316 C315 120.3(3) . . ?
C322 C321 C326 118.9(3) . . ?
C322 C321 P3 125.8(2) . . ?
C326 C321 P3 115.2(2) . . ?
C321 C322 C323 120.3(3) . . ?
C324 C323 C322 120.1(3) . . ?
C323 C324 C325 120.1(3) . . ?
C324 C325 C326 120.0(3) . . ?
C325 C326 C321 120.5(3) . . ?
C332 C331 C336 118.0(3) . . ?
C332 C331 P3 122.4(2) . . ?
C336 C331 P3 119.3(2) . . ?
C331 C332 C333 120.1(4) . . ?
C334 C333 C332 120.8(4) . . ?
C335 C334 C333 119.6(3) . . ?
C334 C335 C336 120.6(4) . . ?
C335 C336 C331 120.9(4) . . ?
C416 C411 C412 118.8(3) . . ?
C416 C411 P4 121.7(2) . . ?
C412 C411 P4 119.3(2) . . ?
C413 C412 C411 120.8(3) . . ?
C414 C413 C412 120.2(3) . . ?
C413 C414 C415 119.8(3) . . ?
C414 C415 C416 120.5(3) . . ?
C411 C416 C415 120.0(3) . . ?
C426 C421 C422 118.3(2) . . ?
C426 C421 P4 122.9(2) . . ?
C422 C421 P4 118.7(2) . . ?
C423 C422 C421 120.5(3) . . ?
C424 C423 C422 120.4(3) . . ?
C425 C424 C423 120.0(3) . . ?
C424 C425 C426 120.2(3) . . ?
C425 C426 C421 120.6(3) . . ?
C436 C431 C432 118.4(2) . . ?
C436 C431 P4 119.5(2) . . ?
C432 C431 P4 122.2(2) . . ?
C433 C432 C431 120.6(3) . . ?
C434 C433 C432 120.3(3) . . ?
C435 C434 C433 119.9(3) . . ?
C434 C435 C436 120.2(3) . . ?
C431 C436 C435 120.7(3) . . ?

loop_
_geom_bond_atom_site_label_1
_geom_bond_atom_site_label_2
_geom_bond_distance
_geom_bond_site_symmetry_2
_geom_bond_publ_flag
Ru C1 2.003(2) . ?
Ru C55 2.220(3) . ?
Ru C54 2.230(3) . ?
Ru C51 2.243(3) . ?
Ru C53 2.255(3) . ?
Ru C52 2.275(2) . ?
Ru P3 2.2849(7) . ?
Ru P4 2.3021(7) . ?
Co1 C12 1.786(3) . ?
Co1 C11 1.792(3) . ?
Co1 C4 1.971(3) . ?
Co1 C3 1.981(2) . ?
Co1 P2 2.2319(7) . ?
Co1 Co2 2.5116(5) . ?
Co2 C22 1.780(3) . ?
Co2 C21 1.800(3) . ?
Co2 C3 1.948(2) . ?
Co2 C4 1.997(2) . ?
Co2 P1 2.2370(7) . ?
P1 C121 1.836(3) . ?
P1 C5 1.837(2) . ?
P1 C111 1.838(3) . ?
P2 C211 1.827(3) . ?
P2 C5 1.835(3) . ?
P2 C221 1.842(3) . ?
P3 C331 1.838(3) . ?
P3 C311 1.842(3) . ?
P3 C321 1.853(3) . ?
P4 C411 1.840(3) . ?
P4 C431 1.842(3) . ?
P4 C421 1.855(3) . ?
Si C4 1.841(3) . ?
Si C43 1.867(3) . ?
Si C42 1.870(3) . ?
Si C41 1.875(3) . ?
O1 C21 1.148(3) . ?
O2 C22 1.141(3) . ?
C1W Cl1W 1.745(5) . ?
C1W Cl2W 1.774(5) . ?
O11 C11 1.146(3) . ?
O12 C12 1.144(3) . ?
C1 C2 1.218(4) . ?
C2 C31 1.432(3) . ?
C3 C4 1.359(3) . ?
C3 C34 1.465(3) . ?
C31 C36 1.410(4) . ?
C31 C32 1.411(3) . ?
C32 C33 1.383(3) . ?
C33 C34 1.408(3) . ?
C34 C35 1.400(3) . ?
C35 C36 1.387(3) . ?
C51 C55 1.402(4) . ?
C51 C52 1.429(4) . ?
C52 C53 1.417(4) . ?
C53 C54 1.422(4) . ?
C54 C55 1.422(4) . ?
C111 C112 1.395(4) . ?
C111 C116 1.398(3) . ?
C112 C113 1.395(4) . ?
C113 C114 1.390(4) . ?
C114 C115 1.384(4) . ?
C115 C116 1.397(4) . ?
C121 C126 1.399(4) . ?
C121 C122 1.401(4) . ?
C122 C123 1.393(4) . ?
C123 C124 1.388(4) . ?
C124 C125 1.395(4) . ?
C125 C126 1.394(4) . ?
C211 C216 1.399(3) . ?
C211 C212 1.399(4) . ?
C212 C213 1.387(4) . ?
C213 C214 1.391(4) . ?
C214 C215 1.379(4) . ?
C215 C216 1.402(4) . ?
C221 C222 1.392(4) . ?
C221 C226 1.403(4) . ?
C222 C223 1.398(4) . ?
C223 C224 1.381(5) . ?
C224 C225 1.392(5) . ?
C225 C226 1.388(4) . ?
C311 C316 1.390(4) . ?
C311 C312 1.402(4) . ?
C312 C313 1.379(4) . ?
C313 C314 1.396(5) . ?
C314 C315 1.381(4) . ?
C315 C316 1.398(4) . ?
C321 C322 1.395(4) . ?
C321 C326 1.402(4) . ?
C322 C323 1.398(5) . ?
C323 C324 1.383(5) . ?
C324 C325 1.388(5) . ?
C325 C326 1.389(4) . ?
C331 C332 1.396(4) . ?
C331 C336 1.408(4) . ?
C332 C333 1.401(5) . ?
C333 C334 1.385(7) . ?
C334 C335 1.366(7) . ?
C335 C336 1.390(4) . ?
C411 C416 1.391(4) . ?
C411 C412 1.400(4) . ?
C412 C413 1.391(4) . ?
C413 C414 1.382(5) . ?
C414 C415 1.383(5) . ?
C415 C416 1.404(4) . ?
C421 C426 1.402(4) . ?
C421 C422 1.403(4) . ?
C422 C423 1.394(4) . ?
C423 C424 1.384(4) . ?
C424 C425 1.379(5) . ?
C425 C426 1.398(4) . ?
C431 C436 1.397(4) . ?
C431 C432 1.400(4) . ?
C432 C433 1.393(4) . ?
C433 C434 1.386(4) . ?
C434 C435 1.380(4) . ?
C435 C436 1.398(4) . ?
